data_1542693
loop_
_publ_author_name
'Gao, Fei'
'Yang, Chao'
'Ma, Na'
'Gao, Guo-Lin'
'Li, Dazhi'
'Xia, Wujiong'

_publ_section_title
;
 Visible-Light-Mediated 1,7-Enyne Bicyclizations for Synthesis of
 Cyclopenta[c]quinolines and Benzo[j]phenanthridines.
;
_journal_issue 3
_journal_name_full 'Organic letters'
_journal_page_first 600
_journal_page_last 603
_journal_paper_doi 10.1021/acs.orglett.5b03662
_journal_volume 18
_journal_year 2016
_chemical_formula_moiety 'C26 H20 F3 N O'
_chemical_formula_sum 'C26 H20 F3 N O'
_chemical_formula_weight 419.43
_chemical_name_systematic
;
 ? 
;
_space_group_crystal_system monoclinic
_space_group_IT_number 15
_space_group_name_Hall '-I 2ya'
_space_group_name_H-M_alt 'I 1 2/a 1'
_symmetry_space_group_name_Hall '-I 2ya'
_symmetry_space_group_name_H-M 'I 1 2/a 1'
_atom_sites_solution_hydrogens geom
_atom_sites_solution_primary direct
_atom_sites_solution_secondary difmap
_audit_creation_date 2015-03-18
_audit_creation_method
;
Olex2 1.2
(compiled 2015.01.26 svn.r3150 for OlexSys, GUI svn.r4998)
;
_cell_angle_alpha 90.00
_cell_angle_beta 100.975(6)
_cell_angle_gamma 90.00
_cell_formula_units_Z 8
_cell_length_a 18.3718(11)
_cell_length_b 5.6809(3)
_cell_length_c 40.089(3)
_cell_measurement_reflns_used 2182
_cell_measurement_temperature 293(2)
_cell_measurement_theta_max 23.6400
_cell_measurement_theta_min 3.6140
_cell_volume 4107.5(5)
_computing_cell_refinement
;
CrysAlisPro, Agilent Technologies,
Version 1.171.37.35 (release 13-08-2014 CrysAlis171 .NET)
(compiled Aug 13 2014,18:06:01)
;
_computing_data_collection
;
CrysAlisPro, Agilent Technologies,
Version 1.171.37.35 (release 13-08-2014 CrysAlis171 .NET)
(compiled Aug 13 2014,18:06:01)
;
_computing_data_reduction
;
CrysAlisPro, Agilent Technologies,
Version 1.171.37.35 (release 13-08-2014 CrysAlis171 .NET)
(compiled Aug 13 2014,18:06:01)
;
_computing_molecular_graphics 'Olex2 (Dolomanov et al., 2009)'
_computing_publication_material 'Olex2 (Dolomanov et al., 2009)'
_computing_structure_refinement 'ShelXH-1997 (Sheldrick, 2008)'
_computing_structure_solution 'ShelXS (Sheldrick, 2008)'
_diffrn_ambient_temperature 293(2)
_diffrn_detector 'CCD plate'
_diffrn_detector_area_resol_mean 15.9737
_diffrn_detector_type Eos
_diffrn_measured_fraction_theta_full 0.984
_diffrn_measured_fraction_theta_max 0.984
_diffrn_measurement_details
;
  1 omega  -53.00   67.00   1.0000   25.0000
omega____ theta____ kappa____ phi______ frames
    -       18.9630  -19.0000   60.0000 120

  2 omega  -37.00   40.00   1.0000   25.0000
omega____ theta____ kappa____ phi______ frames
    -       18.9630  -57.0000 -180.0000 77

  3 omega   22.00   49.00   1.0000   25.0000
omega____ theta____ kappa____ phi______ frames
    -       18.9630  -99.0000 -150.0000 27
;
_diffrn_measurement_device 'four-circle diffractometer'
_diffrn_measurement_device_type 'SuperNova, Dual, Cu at zero, Eos'
_diffrn_measurement_method '\w scans'
_diffrn_orient_matrix_UB_11 0.0366658000
_diffrn_orient_matrix_UB_12 0.0058328000
_diffrn_orient_matrix_UB_13 -0.0031469000
_diffrn_orient_matrix_UB_21 0.0141013000
_diffrn_orient_matrix_UB_22 -0.0318089000
_diffrn_orient_matrix_UB_23 0.0171203000
_diffrn_orient_matrix_UB_31 -0.0019232000
_diffrn_orient_matrix_UB_32 -0.1205925000
_diffrn_orient_matrix_UB_33 -0.0046667000
_diffrn_radiation_monochromator mirror
_diffrn_radiation_probe x-ray
_diffrn_radiation_type MoK\a
_diffrn_radiation_wavelength 0.71073
_diffrn_reflns_av_R_equivalents 0.0260
_diffrn_reflns_av_unetI/netI 0.0407
_diffrn_reflns_limit_h_max 14
_diffrn_reflns_limit_h_min -22
_diffrn_reflns_limit_k_max 4
_diffrn_reflns_limit_k_min -6
_diffrn_reflns_limit_l_max 48
_diffrn_reflns_limit_l_min -33
_diffrn_reflns_number 7487
_diffrn_reflns_theta_full 25.35
_diffrn_reflns_theta_max 25.35
_diffrn_reflns_theta_min 3.11
_diffrn_source 'SuperNova (Mo) X-ray Source'
_exptl_absorpt_coefficient_mu 0.101
_exptl_absorpt_correction_T_max 1.00000
_exptl_absorpt_correction_T_min 0.91515
_exptl_absorpt_correction_type multi-scan
_exptl_absorpt_process_details
;
CrysAlisPro, Agilent Technologies,
Version 1.171.37.35 (release 13-08-2014 CrysAlis171 .NET)
(compiled Aug 13 2014,18:06:01)
Empirical absorption correction using spherical harmonics,
 implemented in SCALE3 ABSPACK scaling algorithm.
;
_exptl_crystal_density_diffrn 1.357
_exptl_crystal_density_method 'not measured'
_exptl_crystal_description
;
;
_exptl_crystal_F_000 1744
_exptl_crystal_size_max 0.40
_exptl_crystal_size_mid 0.18
_exptl_crystal_size_min 0.06
_refine_diff_density_max 0.213
_refine_diff_density_min -0.209
_refine_diff_density_rms 0.039
_refine_ls_extinction_method none
_refine_ls_goodness_of_fit_ref 1.048
_refine_ls_hydrogen_treatment constr
_refine_ls_matrix_type full
_refine_ls_number_parameters 281
_refine_ls_number_reflns 3693
_refine_ls_number_restraints 0
_refine_ls_restrained_S_all 1.048
_refine_ls_R_factor_all 0.0892
_refine_ls_R_factor_gt 0.0589
_refine_ls_shift/su_max 0.000
_refine_ls_shift/su_mean 0.000
_refine_ls_structure_factor_coef Fsqd
_refine_ls_weighting_details 'calc w=1/[\s^2^(Fo^2^)+(0.0455P)^2^+5.2076P] where P=(Fo^2^+2Fc^2^)/3'
_refine_ls_weighting_scheme calc
_refine_ls_wR_factor_gt 0.1320
_refine_ls_wR_factor_ref 0.1504
_reflns_number_gt 2485
_reflns_number_total 3693
_reflns_threshold_expression >2sigma(I)
_cod_data_source_file ol5b03662_si_004.cif
_cod_data_source_block xia-gf-2
_cod_original_cell_volume 4107.5(4)
_cod_database_code 1542693
_chemical_oxdiff_formula 'C H N O F'
_reflns_odcompleteness_completeness 98.04
_reflns_odcompleteness_iscentric 1
_reflns_odcompleteness_theta 26.32
_olex2_refinement_description
;
1. Fixed Uiso
 At 1.2 times of:
  All C(H) groups, All C(H,H) groups
 At 1.5 times of:
  All C(H,H,H) groups
2.a Secondary CH2 refined with riding coordinates:
 C0AA(H0AA,H0AB), C21(H21A,H21B)
2.b Aromatic/amide H refined with riding coordinates:
 C2(H2), C3(H3), C4(H4), C5(H5), C9(H9), C10(H10), C11(H11), C12(H12),
 C13(H13), C16(H16), C17(H17), C18(H18), C19(H19)
2.c Idealised Me refined as rotating group:
 C24(H24A,H24B,H24C)
;
_olex2_date_sample_data_collection 2015-03-18
_olex2_submission_special_instructions 'No special instructions were received'

loop_
_space_group_symop_id
_space_group_symop_operation_xyz
1 'x, y, z'
2 '-x+1/2, y, -z'
3 'x+1/2, y+1/2, z+1/2'
4 '-x+1, y+1/2, -z+1/2'
5 '-x, -y, -z'
6 'x-1/2, -y, z'
7 '-x+1/2, -y+1/2, -z+1/2'
8 'x, -y+1/2, z+1/2'

loop_
_atom_site_label
_atom_site_type_symbol
_atom_site_fract_x
_atom_site_fract_y
_atom_site_fract_z
_atom_site_U_iso_or_equiv
_atom_site_adp_type
_atom_site_occupancy
_atom_site_calc_flag
_atom_site_refinement_flags_posn
F1 F 0.34999(11) 0.3283(4) 0.23432(4) 0.0836(6) Uani 1 d .
F2 F 0.24742(11) 0.4384(4) 0.20458(5) 0.0872(6) Uani 1 d .
F3 F 0.26447(13) 0.0788(4) 0.21786(5) 0.0970(7) Uani 1 d .
O1 O 0.42903(13) 0.6775(4) 0.20189(6) 0.0762(7) Uani 1 d .
N1 N 0.49683(14) 0.3661(4) 0.19011(6) 0.0558(6) Uani 1 d .
C0AA C 0.32674(16) 0.2155(5) 0.17670(7) 0.0487(7) Uani 1 d .
H0AA H 0.2852 0.1611 0.1598 0.058 Uiso 1 calc R
H0AB H 0.3608 0.0842 0.1817 0.058 Uiso 1 calc R
C1 C 0.25718(16) 0.5829(5) 0.11950(7) 0.0487(7) Uani 1 d .
C2 C 0.19023(18) 0.6995(5) 0.11616(9) 0.0638(9) Uani 1 d .
H2 H 0.1812 0.7957 0.1337 0.077 Uiso 1 calc R
C3 C 0.13643(19) 0.6756(6) 0.08716(10) 0.0751(10) Uani 1 d .
H3 H 0.0914 0.7541 0.0851 0.090 Uiso 1 calc R
C4 C 0.15049(19) 0.5349(6) 0.06156(9) 0.0743(10) Uani 1 d .
H4 H 0.1147 0.5178 0.0419 0.089 Uiso 1 calc R
C5 C 0.21737(17) 0.4173(6) 0.06439(8) 0.0634(8) Uani 1 d .
H5 H 0.2260 0.3237 0.0465 0.076 Uiso 1 calc R
C6 C 0.27209(15) 0.4370(5) 0.09369(7) 0.0464(7) Uani 1 d .
C7 C 0.34426(15) 0.3114(4) 0.09808(7) 0.0430(6) Uani 1 d .
C8 C 0.36355(15) 0.2121(5) 0.06630(6) 0.0464(7) Uani 1 d .
C9 C 0.32821(17) 0.0121(5) 0.05092(8) 0.0618(8) Uani 1 d .
H9 H 0.2921 -0.0633 0.0604 0.074 Uiso 1 calc R
C10 C 0.3472(2) -0.0744(7) 0.02115(9) 0.0748(10) Uani 1 d .
H10 H 0.3240 -0.2085 0.0109 0.090 Uiso 1 calc R
C11 C 0.4000(2) 0.0380(8) 0.00702(9) 0.0822(11) Uani 1 d .
H11 H 0.4126 -0.0213 -0.0128 0.099 Uiso 1 calc R
C12 C 0.4345(2) 0.2365(7) 0.02169(9) 0.0780(10) Uani 1 d .
H12 H 0.4698 0.3131 0.0118 0.094 Uiso 1 calc R
C13 C 0.41609(17) 0.3219(6) 0.05136(7) 0.0593(8) Uani 1 d .
H13 H 0.4397 0.4561 0.0614 0.071 Uiso 1 calc R
C14 C 0.38966(14) 0.2917(4) 0.12911(6) 0.0416(6) Uani 1 d .
C15 C 0.45651(15) 0.1415(5) 0.13760(7) 0.0452(6) Uani 1 d .
C16 C 0.47014(16) -0.0507(5) 0.11794(8) 0.0557(8) Uani 1 d .
H16 H 0.4365 -0.0838 0.0981 0.067 Uiso 1 calc R
C17 C 0.53163(18) -0.1936(6) 0.12689(9) 0.0667(9) Uani 1 d .
H17 H 0.5395 -0.3183 0.1130 0.080 Uiso 1 calc R
C18 C 0.58084(18) -0.1502(6) 0.15639(10) 0.0703(9) Uani 1 d .
H18 H 0.6226 -0.2446 0.1625 0.084 Uiso 1 calc R
C19 C 0.56871(17) 0.0321(6) 0.17704(8) 0.0651(9) Uani 1 d .
H19 H 0.6022 0.0588 0.1972 0.078 Uiso 1 calc R
C20 C 0.50686(15) 0.1788(5) 0.16837(7) 0.0511(7) Uani 1 d .
C21 C 0.31892(16) 0.6264(5) 0.14901(7) 0.0507(7) Uani 1 d .
H21A H 0.2980 0.6803 0.1681 0.061 Uiso 1 calc R
H21B H 0.3501 0.7513 0.1431 0.061 Uiso 1 calc R
C22 C 0.36682(15) 0.4107(4) 0.15987(6) 0.0432(6) Uani 1 d .
C23 C 0.43396(17) 0.4992(5) 0.18562(7) 0.0537(7) Uani 1 d .
C24 C 0.5571(2) 0.4314(7) 0.21861(8) 0.0838(11) Uani 1 d .
H24A H 0.5455 0.5791 0.2280 0.126 Uiso 1 calc GR
H24B H 0.6028 0.4457 0.2105 0.126 Uiso 1 calc GR
H24C H 0.5621 0.3119 0.2358 0.126 Uiso 1 calc GR
C25 C 0.29808(17) 0.2692(6) 0.20818(7) 0.0549(7) Uani 1 d .

loop_
_atom_site_aniso_label
_atom_site_aniso_U_11
_atom_site_aniso_U_22
_atom_site_aniso_U_33
_atom_site_aniso_U_23
_atom_site_aniso_U_13
_atom_site_aniso_U_12
F1 0.0823(13) 0.1239(17) 0.0418(10) -0.0043(10) 0.0046(9) -0.0057(12)
F2 0.0802(13) 0.1069(15) 0.0833(14) 0.0114(12) 0.0379(11) 0.0320(12)
F3 0.1248(19) 0.0926(15) 0.0894(15) 0.0086(12) 0.0606(14) -0.0268(13)
O1 0.0907(17) 0.0694(15) 0.0648(14) -0.0279(12) 0.0054(12) -0.0174(13)
N1 0.0552(15) 0.0632(16) 0.0442(14) 0.0008(12) -0.0028(11) -0.0169(13)
C0AA 0.0544(17) 0.0463(16) 0.0466(16) -0.0036(13) 0.0125(13) -0.0078(13)
C1 0.0551(17) 0.0399(15) 0.0522(17) 0.0008(13) 0.0132(13) 0.0015(13)
C2 0.069(2) 0.0512(18) 0.075(2) -0.0041(16) 0.0235(18) 0.0109(16)
C3 0.059(2) 0.072(2) 0.093(3) 0.002(2) 0.0105(19) 0.0172(18)
C4 0.060(2) 0.082(2) 0.074(2) -0.001(2) -0.0057(17) 0.0145(19)
C5 0.062(2) 0.069(2) 0.0544(18) -0.0062(16) -0.0010(15) 0.0109(17)
C6 0.0499(16) 0.0436(15) 0.0455(16) 0.0014(13) 0.0083(13) 0.0010(13)
C7 0.0493(16) 0.0383(14) 0.0421(15) -0.0033(12) 0.0106(12) -0.0018(12)
C8 0.0491(16) 0.0508(16) 0.0370(14) -0.0017(13) 0.0024(12) 0.0090(13)
C9 0.0590(19) 0.0637(19) 0.061(2) -0.0130(16) 0.0071(15) 0.0015(15)
C10 0.070(2) 0.083(2) 0.066(2) -0.0304(19) -0.0040(18) 0.014(2)
C11 0.079(3) 0.114(3) 0.054(2) -0.014(2) 0.0132(19) 0.023(2)
C12 0.083(3) 0.096(3) 0.062(2) 0.009(2) 0.0300(19) 0.013(2)
C13 0.0629(19) 0.0641(19) 0.0513(18) 0.0050(15) 0.0119(15) 0.0055(16)
C14 0.0457(15) 0.0377(14) 0.0424(15) -0.0043(12) 0.0106(12) -0.0066(12)
C15 0.0472(16) 0.0470(15) 0.0429(15) 0.0041(13) 0.0118(12) -0.0034(12)
C16 0.0573(18) 0.0556(18) 0.0545(18) 0.0026(15) 0.0113(14) 0.0104(15)
C17 0.066(2) 0.063(2) 0.073(2) 0.0077(17) 0.0175(18) 0.0164(17)
C18 0.053(2) 0.072(2) 0.087(3) 0.024(2) 0.0154(18) 0.0116(17)
C19 0.0496(18) 0.082(2) 0.060(2) 0.0170(18) 0.0002(15) -0.0065(17)
C20 0.0467(17) 0.0556(17) 0.0519(17) 0.0115(15) 0.0113(13) -0.0077(14)
C21 0.0636(19) 0.0378(15) 0.0528(17) -0.0080(13) 0.0167(14) -0.0015(13)
C22 0.0504(16) 0.0403(14) 0.0393(14) -0.0043(12) 0.0093(12) -0.0049(12)
C23 0.063(2) 0.0531(18) 0.0455(17) -0.0057(15) 0.0108(14) -0.0181(15)
C24 0.078(2) 0.103(3) 0.058(2) -0.001(2) -0.0174(18) -0.023(2)
C25 0.0546(18) 0.0641(19) 0.0466(17) 0.0023(15) 0.0113(14) -0.0018(16)

loop_
_atom_type_symbol
_atom_type_description
_atom_type_scat_dispersion_real
_atom_type_scat_dispersion_imag
_atom_type_scat_source
C C 0.0033 0.0016 'International Tables Vol C Tables 4.2.6.8 and 6.1.1.4'
H H 0.0000 0.0000 'International Tables Vol C Tables 4.2.6.8 and 6.1.1.4'
F F 0.0171 0.0103 'International Tables Vol C Tables 4.2.6.8 and 6.1.1.4'
N N 0.0061 0.0033 'International Tables Vol C Tables 4.2.6.8 and 6.1.1.4'
O O 0.0106 0.0060 'International Tables Vol C Tables 4.2.6.8 and 6.1.1.4'

loop_
_geom_angle_atom_site_label_1
_geom_angle_atom_site_label_2
_geom_angle_atom_site_label_3
_geom_angle
C20 N1 C24 120.0(3)
C23 N1 C20 123.0(2)
C23 N1 C24 117.0(3)
H0AA C0AA H0AB 106.9
C22 C0AA H0AA 107.4
C22 C0AA H0AB 107.4
C25 C0AA H0AA 107.4
C25 C0AA H0AB 107.4
C25 C0AA C22 119.7(2)
C2 C1 C6 120.7(3)
C2 C1 C21 121.7(3)
C6 C1 C21 117.3(2)
C1 C2 H2 119.5
C1 C2 C3 121.0(3)
C3 C2 H2 119.5
C2 C3 H3 120.6
C4 C3 C2 118.9(3)
C4 C3 H3 120.6
C3 C4 H4 119.6
C3 C4 C5 120.9(3)
C5 C4 H4 119.6
C4 C5 H5 119.5
C4 C5 C6 121.0(3)
C6 C5 H5 119.5
C1 C6 C5 117.4(3)
C1 C6 C7 119.6(2)
C5 C6 C7 123.0(3)
C6 C7 C8 115.5(2)
C14 C7 C6 121.6(2)
C14 C7 C8 122.9(2)
C9 C8 C7 121.2(3)
C13 C8 C7 119.9(3)
C13 C8 C9 118.9(3)
C8 C9 H9 120.2
C8 C9 C10 119.6(3)
C10 C9 H9 120.2
C9 C10 H10 119.9
C11 C10 C9 120.1(3)
C11 C10 H10 119.9
C10 C11 H11 119.6
C12 C11 C10 120.7(3)
C12 C11 H11 119.6
C11 C12 H12 120.4
C11 C12 C13 119.3(4)
C13 C12 H12 120.4
C8 C13 C12 121.3(3)
C8 C13 H13 119.3
C12 C13 H13 119.3
C7 C14 C15 126.4(2)
C7 C14 C22 118.9(2)
C15 C14 C22 114.3(2)
C16 C15 C14 123.4(2)
C16 C15 C20 116.9(3)
C20 C15 C14 119.5(2)
C15 C16 H16 118.7
C17 C16 C15 122.6(3)
C17 C16 H16 118.7
C16 C17 H17 120.3
C18 C17 C16 119.5(3)
C18 C17 H17 120.3
C17 C18 H18 119.9
C17 C18 C19 120.1(3)
C19 C18 H18 119.9
C18 C19 H19 119.4
C18 C19 C20 121.2(3)
C20 C19 H19 119.4
N1 C20 C15 120.9(3)
C19 C20 N1 119.5(3)
C19 C20 C15 119.6(3)
C1 C21 H21A 108.8
C1 C21 H21B 108.8
C1 C21 C22 113.8(2)
H21A C21 H21B 107.7
C22 C21 H21A 108.8
C22 C21 H21B 108.8
C14 C22 C0AA 105.0(2)
C14 C22 C23 112.2(2)
C21 C22 C0AA 113.7(2)
C21 C22 C14 110.9(2)
C21 C22 C23 106.0(2)
C23 C22 C0AA 109.2(2)
O1 C23 N1 122.6(3)
O1 C23 C22 120.1(3)
N1 C23 C22 117.3(2)
N1 C24 H24A 109.5
N1 C24 H24B 109.5
N1 C24 H24C 109.5
H24A C24 H24B 109.5
H24A C24 H24C 109.5
H24B C24 H24C 109.5
F1 C25 F2 106.7(3)
F1 C25 F3 106.2(2)
F1 C25 C0AA 114.0(2)
F2 C25 F3 105.3(2)
F2 C25 C0AA 114.2(2)
F3 C25 C0AA 109.7(2)

loop_
_geom_bond_atom_site_label_1
_geom_bond_atom_site_label_2
_geom_bond_distance
F1 C25 1.319(3)
F2 C25 1.327(3)
F3 C25 1.339(3)
O1 C23 1.217(3)
N1 C20 1.410(4)
N1 C23 1.364(4)
N1 C24 1.479(4)
C0AA H0AA 0.9700
C0AA H0AB 0.9700
C0AA C22 1.554(4)
C0AA C25 1.489(4)
C1 C2 1.381(4)
C1 C6 1.393(4)
C1 C21 1.495(4)
C2 H2 0.9300
C2 C3 1.382(5)
C3 H3 0.9300
C3 C4 1.364(5)
C4 H4 0.9300
C4 C5 1.384(4)
C5 H5 0.9300
C5 C6 1.398(4)
C6 C7 1.486(4)
C7 C8 1.496(4)
C7 C14 1.364(3)
C8 C9 1.393(4)
C8 C13 1.378(4)
C9 H9 0.9300
C9 C10 1.395(4)
C10 H10 0.9300
C10 C11 1.371(5)
C11 H11 0.9300
C11 C12 1.370(5)
C12 H12 0.9300
C12 C13 1.385(4)
C13 H13 0.9300
C14 C15 1.481(4)
C14 C22 1.533(3)
C15 C16 1.397(4)
C15 C20 1.410(4)
C16 H16 0.9300
C16 C17 1.382(4)
C17 H17 0.9300
C17 C18 1.367(5)
C18 H18 0.9300
C18 C19 1.370(5)
C19 H19 0.9300
C19 C20 1.398(4)
C21 H21A 0.9700
C21 H21B 0.9700
C21 C22 1.523(4)
C22 C23 1.535(4)
C24 H24A 0.9600
C24 H24B 0.9600
C24 H24C 0.9600

loop_
_geom_torsion_atom_site_label_1
_geom_torsion_atom_site_label_2
_geom_torsion_atom_site_label_3
_geom_torsion_atom_site_label_4
_geom_torsion
C0AA C22 C23 O1 -97.5(3)
C0AA C22 C23 N1 80.1(3)
C1 C2 C3 C4 -0.3(5)
C1 C6 C7 C8 -164.5(2)
C1 C6 C7 C14 14.9(4)
C1 C21 C22 C0AA -69.9(3)
C1 C21 C22 C14 48.2(3)
C1 C21 C22 C23 170.1(2)
C2 C1 C6 C5 1.0(4)
C2 C1 C6 C7 -179.4(3)
C2 C1 C21 C22 147.6(3)
C2 C3 C4 C5 0.1(5)
C3 C4 C5 C6 0.7(5)
C4 C5 C6 C1 -1.3(5)
C4 C5 C6 C7 179.1(3)
C5 C6 C7 C8 15.2(4)
C5 C6 C7 C14 -165.5(3)
C6 C1 C2 C3 -0.2(5)
C6 C1 C21 C22 -38.5(3)
C6 C7 C8 C9 -73.9(3)
C6 C7 C8 C13 104.8(3)
C6 C7 C14 C15 169.9(2)
C6 C7 C14 C22 -2.5(4)
C7 C8 C9 C10 179.5(3)
C7 C8 C13 C12 -179.1(3)
C7 C14 C15 C16 -19.6(4)
C7 C14 C15 C20 165.7(3)
C7 C14 C22 C0AA 94.8(3)
C7 C14 C22 C21 -28.4(3)
C7 C14 C22 C23 -146.7(2)
C8 C7 C14 C15 -10.9(4)
C8 C7 C14 C22 176.8(2)
C8 C9 C10 C11 -0.4(5)
C9 C8 C13 C12 -0.4(4)
C9 C10 C11 C12 -0.4(5)
C10 C11 C12 C13 0.8(5)
C11 C12 C13 C8 -0.4(5)
C13 C8 C9 C10 0.8(4)
C14 C7 C8 C9 106.8(3)
C14 C7 C8 C13 -74.5(3)
C14 C15 C16 C17 -177.8(3)
C14 C15 C20 N1 -4.0(4)
C14 C15 C20 C19 177.8(2)
C14 C22 C23 O1 146.5(3)
C14 C22 C23 N1 -35.9(3)
C15 C14 C22 C0AA -78.4(3)
C15 C14 C22 C21 158.3(2)
C15 C14 C22 C23 40.1(3)
C15 C16 C17 C18 1.3(5)
C16 C15 C20 N1 -179.0(2)
C16 C15 C20 C19 2.8(4)
C16 C17 C18 C19 0.7(5)
C17 C18 C19 C20 -0.8(5)
C18 C19 C20 N1 -179.3(3)
C18 C19 C20 C15 -1.0(4)
C20 N1 C23 O1 -170.9(3)
C20 N1 C23 C22 11.5(4)
C20 C15 C16 C17 -3.0(4)
C21 C1 C2 C3 173.4(3)
C21 C1 C6 C5 -172.9(3)
C21 C1 C6 C7 6.7(4)
C21 C22 C23 O1 25.4(3)
C21 C22 C23 N1 -157.0(2)
C22 C0AA C25 F1 -62.3(4)
C22 C0AA C25 F2 60.8(4)
C22 C0AA C25 F3 178.7(2)
C22 C14 C15 C16 153.0(2)
C22 C14 C15 C20 -21.7(3)
C23 N1 C20 C15 9.8(4)
C23 N1 C20 C19 -172.0(3)
C24 N1 C20 C15 -168.0(3)
C24 N1 C20 C19 10.2(4)
C24 N1 C23 O1 6.9(4)
C24 N1 C23 C22 -170.6(2)
C25 C0AA C22 C14 178.8(2)
C25 C0AA C22 C21 -59.8(3)
C25 C0AA C22 C23 58.3(3)
